data_2008410
loop_
_publ_author_name
'Abboud, Khalil A.'
'He, Yingxia'
'McElwee-White, Lisa'

_publ_section_title
;
 Tricarbonylbis(1,2,3-triphenyl-1,3-diazaallyl)tungsten(IV)
;
_journal_issue 4
_journal_name_full 'Acta Crystallographica Section C'
_journal_page_first IUC9900032
_journal_paper_doi 10.1107/S0108270199099679
_journal_volume 55
_journal_year 1999
_chemical_formula_iupac '[W (C19 H15 N2)2 (C O)3]'
_chemical_formula_sum 'C41 H30 N4 O3 W'
_chemical_formula_weight 810.54
_chemical_name_systematic ?
_space_group_IT_number 2
_symmetry_cell_setting triclinic
_symmetry_space_group_name_Hall '-P 1'
_symmetry_space_group_name_H-M 'P -1'
_audit_creation_method SHELXL-97
_cell_angle_alpha 75.5010(10)
_cell_angle_beta 74.8620(10)
_cell_angle_gamma 64.4740(10)
_cell_formula_units_Z 2
_cell_length_a 10.19500(10)
_cell_length_b 10.21640(10)
_cell_length_c 19.31720(10)
_cell_measurement_reflns_used 8192
_cell_measurement_temperature 173(2)
_cell_measurement_theta_max 27.5
_cell_measurement_theta_min 1.5
_cell_volume 1730.53(3)
_computing_cell_refinement 'SMART and SAINT (Siemens, 1995)'
_computing_data_collection 'SMART, (Siemens, 1995)'
_computing_data_reduction 'SHELXTL5, (Sheldrick, 1995)'
_computing_molecular_graphics SHELXTL5
_computing_publication_material SHELXL97
_computing_structure_refinement SHELXL97
_computing_structure_solution 'SHELXL97 (Sheldrick, 1997)'
_diffrn_ambient_temperature 173(2)
_diffrn_measured_fraction_theta_full 0.98
_diffrn_measured_fraction_theta_max 0.98
_diffrn_measurement_device_type 'Siemens SMART platform/CCD'
_diffrn_measurement_method \w
_diffrn_radiation_monochromator graphite
_diffrn_radiation_source 'normal-focus sealed tube'
_diffrn_radiation_type MoK\a
_diffrn_radiation_wavelength 0.71073
_diffrn_reflns_av_R_equivalents 0.027
_diffrn_reflns_av_sigmaI/netI 0.0526
_diffrn_reflns_limit_h_max 13
_diffrn_reflns_limit_h_min -13
_diffrn_reflns_limit_k_max 11
_diffrn_reflns_limit_k_min -13
_diffrn_reflns_limit_l_max 25
_diffrn_reflns_limit_l_min -22
_diffrn_reflns_number 12164
_diffrn_reflns_theta_full 27.50
_diffrn_reflns_theta_max 27.50
_diffrn_reflns_theta_min 2.21
_diffrn_standards_decay_% <1
_exptl_absorpt_coefficient_mu 3.382
_exptl_absorpt_correction_T_max 0.904
_exptl_absorpt_correction_T_min 0.741
_exptl_absorpt_correction_type 'Empirical (SADABS; Blessing 1995)'
_exptl_crystal_colour Orange--red
_exptl_crystal_density_diffrn 1.555
_exptl_crystal_density_method 'not measured'
_exptl_crystal_description Needle
_exptl_crystal_F_000 804
_exptl_crystal_size_max 0.27
_exptl_crystal_size_mid 0.09
_exptl_crystal_size_min 0.04
_refine_diff_density_max 0.71
_refine_diff_density_min -0.78
_refine_ls_extinction_coef 0.0012(2)
_refine_ls_extinction_method SHELXL97
_refine_ls_goodness_of_fit_ref 1.008
_refine_ls_hydrogen_treatment constr
_refine_ls_matrix_type full
_refine_ls_number_parameters 443
_refine_ls_number_reflns 7682
_refine_ls_number_restraints 0
_refine_ls_restrained_S_all 1.008
_refine_ls_R_factor_all 0.033
_refine_ls_R_factor_obs 0.027
_refine_ls_shift/su_max 0.004
_refine_ls_shift/su_mean 0.000
_refine_ls_structure_factor_coef Fsqd
_refine_ls_weighting_details 'w = 1/[\s^2^(Fo^2^)+(0.0144P)^2^] where P = (Fo^2^+2Fc^2^)/3'
_refine_ls_weighting_scheme calc
_refine_ls_wR_factor_obs 0.058
_refine_ls_wR_factor_ref 0.061
_reflns_number_gt 6871
_reflns_number_total 7682
_reflns_threshold_expression >2sigma(I)
_cod_data_source_file qb0073.cif
_cod_data_source_block qb0073
_cod_depositor_comments
;
The following automatic conversions were performed:
'_symmetry_cell_setting' value 'Triclinic' changed to 'triclinic'
according to '/home/saulius/struct/CIF-dictionaries/cif_core.dic'
dictionary named 'cif_core.dic' version 2.4.1 from 2010-06-29.

Automatic conversion script
Id: cif_fix_enum 1527 2010-12-29 10:47:43Z saulius 

The following automatic conversions were performed:

'_refine_ls_weighting_scheme' value 'calc w =
1/[\s^2^(Fo^2^)+(0.0144P)^2^] where P = (Fo^2^+2Fc^2^)/3' was changed
to 'calc'. New tag '_refine_ls_weighting_details' was created. The
value of the new tag was set to 'w = 1/[\s^2^(Fo^2^)+(0.0144P)^2^]
where P = (Fo^2^+2Fc^2^)/3'.

Automatic conversion script
Id: cif_fix_values 3143 2015-03-26 13:38:13Z robertas 
;
_cod_original_cell_volume 1730.56(2)
_cod_database_code 2008410

loop_
_symmetry_equiv_pos_as_xyz
'x, y, z'
'-x, -y, -z'

loop_
_atom_site_label
_atom_site_fract_x
_atom_site_fract_y
_atom_site_fract_z
_atom_site_U_iso_or_equiv
_atom_site_adp_type
_atom_site_calc_flag
_atom_site_refinement_flags
_atom_site_occupancy
_atom_site_disorder_assembly
_atom_site_disorder_group
_atom_site_type_symbol
W -1.448260(10) 0.432710(10) 0.276980(10) 0.02180(5) Uani d . 1 . . W
N1 -1.2831(3) 0.2705(3) 0.34150(15) 0.0234(5) Uani d . 1 . . N
C2 -1.2653(3) 0.3684(3) 0.36798(17) 0.0229(6) Uani d . 1 . . C
N3 -1.3677(3) 0.5017(3) 0.34785(14) 0.0226(5) Uani d . 1 . . N
N4 -1.2435(3) 0.4270(3) 0.19947(15) 0.0268(6) Uani d . 1 . . N
C5 -1.2431(4) 0.3328(3) 0.16198(18) 0.0284(7) Uani d . 1 . . C
N6 -1.3665(3) 0.3066(3) 0.18685(15) 0.0296(6) Uani d . 1 . . N
O7 -1.7327(3) 0.6070(3) 0.38041(15) 0.0394(6) Uani d . 1 . . O
C7 -1.6309(3) 0.5428(3) 0.3413(2) 0.0283(7) Uani d . 1 . . C
O8 -1.6395(3) 0.2429(3) 0.33749(16) 0.0438(7) Uani d . 1 . . O
C8 -1.5726(3) 0.3144(3) 0.31493(19) 0.0291(7) Uani d . 1 . . C
O9 -1.6158(3) 0.6976(3) 0.16500(17) 0.0568(8) Uani d . 1 . . O
C9 -1.5578(4) 0.5985(4) 0.2063(2) 0.0339(8) Uani d . 1 . . C
C11 -1.1829(4) 0.1242(3) 0.33517(18) 0.0267(7) Uani d . 1 . . C
C12 -1.2431(4) 0.0201(3) 0.3459(2) 0.0335(8) Uani d . 1 . . C
H12A -1.3464 0.0468 0.3616 0.040 Uiso calc R 1 . . H
C13 -1.1532(5) -0.1218(4) 0.3340(2) 0.0434(10) Uani d . 1 . . C
H13A -1.1952 -0.1922 0.3413 0.052 Uiso calc R 1 . . H
C14 -1.0034(5) -0.1621(4) 0.3115(2) 0.0477(11) Uani d . 1 . . C
H14A -0.9425 -0.2596 0.3026 0.057 Uiso calc R 1 . . H
C15 -0.9414(4) -0.0600(4) 0.3017(2) 0.0446(10) Uani d . 1 . . C
H15A -0.8377 -0.0884 0.2872 0.054 Uiso calc R 1 . . H
C16 -1.0307(4) 0.0842(4) 0.31301(19) 0.0328(7) Uani d . 1 . . C
H16A -0.9884 0.1543 0.3057 0.039 Uiso calc R 1 . . H
C21 -1.1475(3) 0.3391(3) 0.40787(17) 0.0237(6) Uani d . 1 . . C
C22 -1.1141(4) 0.2217(3) 0.46484(18) 0.0284(7) Uani d . 1 . . C
H22A -1.1678 0.1602 0.4784 0.034 Uiso calc R 1 . . H
C23 -1.0030(4) 0.1944(4) 0.5017(2) 0.0346(8) Uani d . 1 . . C
H23A -0.9802 0.1143 0.5403 0.042 Uiso calc R 1 . . H
C24 -0.9249(4) 0.2854(4) 0.4817(2) 0.0380(8) Uani d . 1 . . C
H24A -0.8484 0.2668 0.5068 0.046 Uiso calc R 1 . . H
C25 -0.9582(4) 0.4024(4) 0.4256(2) 0.0360(8) Uani d . 1 . . C
H25A -0.9054 0.4647 0.4127 0.043 Uiso calc R 1 . . H
C26 -1.0678(3) 0.4291(4) 0.38829(19) 0.0291(7) Uani d . 1 . . C
H26A -1.0893 0.5087 0.3493 0.035 Uiso calc R 1 . . H
C31 -1.4206(3) 0.6285(3) 0.38125(18) 0.0234(6) Uani d . 1 . . C
C32 -1.4949(4) 0.7640(3) 0.34170(19) 0.0291(7) Uani d . 1 . . C
H32A -1.5014 0.7697 0.2928 0.035 Uiso calc R 1 . . H
C33 -1.5598(4) 0.8915(4) 0.3733(2) 0.0361(8) Uani d . 1 . . C
H33A -1.6118 0.9830 0.3462 0.043 Uiso calc R 1 . . H
C34 -1.5483(4) 0.8846(4) 0.4441(2) 0.0384(9) Uani d . 1 . . C
H34A -1.5914 0.9713 0.4656 0.046 Uiso calc R 1 . . H
C35 -1.4736(4) 0.7502(4) 0.4834(2) 0.0351(8) Uani d . 1 . . C
H35A -1.4648 0.7451 0.5319 0.042 Uiso calc R 1 . . H
C36 -1.4114(3) 0.6229(3) 0.45265(18) 0.0268(7) Uani d . 1 . . C
H36A -1.3623 0.5312 0.4805 0.032 Uiso calc R 1 . . H
C41 -1.1278(4) 0.4723(4) 0.19335(18) 0.0298(7) Uani d . 1 . . C
C42 -1.1673(4) 0.6182(4) 0.19948(19) 0.0338(8) Uani d . 1 . . C
H42A -1.2687 0.6817 0.2076 0.041 Uiso calc R 1 . . H
C43 -1.0609(5) 0.6713(5) 0.1939(2) 0.0454(10) Uani d . 1 . . C
H43A -1.0895 0.7713 0.1976 0.055 Uiso calc R 1 . . H
C44 -0.9135(5) 0.5804(5) 0.1829(2) 0.0543(12) Uani d . 1 . . C
H44A -0.8407 0.6175 0.1793 0.065 Uiso calc R 1 . . H
C45 -0.8723(4) 0.4370(5) 0.1774(2) 0.0516(11) Uani d . 1 . . C
H45A -0.7704 0.3746 0.1697 0.062 Uiso calc R 1 . . H
C46 -0.9779(4) 0.3808(4) 0.1828(2) 0.0384(8) Uani d . 1 . . C
H46A -0.9481 0.2804 0.1794 0.046 Uiso calc R 1 . . H
C51 -1.1230(4) 0.2613(4) 0.10459(19) 0.0322(7) Uani d . 1 . . C
C52 -1.0768(4) 0.3444(5) 0.0425(2) 0.0431(9) Uani d . 1 . . C
H52A -1.1263 0.4483 0.0347 0.052 Uiso calc R 1 . . H
C53 -0.9572(5) 0.2742(6) -0.0085(2) 0.0602(13) Uani d . 1 . . C
H53A -0.9250 0.3305 -0.0512 0.072 Uiso calc R 1 . . H
C54 -0.8860(5) 0.1247(6) 0.0029(3) 0.0642(14) Uani d . 1 . . C
H54A -0.8042 0.0776 -0.0319 0.077 Uiso calc R 1 . . H
C55 -0.9319(5) 0.0422(5) 0.0642(3) 0.0576(12) Uani d . 1 . . C
H55A -0.8816 -0.0617 0.0717 0.069 Uiso calc R 1 . . H
C56 -1.0518(4) 0.1098(4) 0.1154(2) 0.0412(9) Uani d . 1 . . C
H56A -1.0846 0.0525 0.1575 0.049 Uiso calc R 1 . . H
C61 -1.4169(4) 0.2398(4) 0.1488(2) 0.0310(7) Uani d . 1 . . C
C62 -1.4424(4) 0.3006(4) 0.0783(2) 0.0430(9) Uani d . 1 . . C
H62A -1.4207 0.3840 0.0539 0.052 Uiso calc R 1 . . H
C63 -1.5002(5) 0.2384(5) 0.0434(3) 0.0582(12) Uani d . 1 . . C
H63A -1.5161 0.2788 -0.0051 0.070 Uiso calc R 1 . . H
C64 -1.5341(5) 0.1196(5) 0.0783(3) 0.0553(12) Uani d . 1 . . C
H64A -1.5760 0.0799 0.0546 0.066 Uiso calc R 1 . . H
C65 -1.5073(5) 0.0580(5) 0.1478(3) 0.0507(11) Uani d . 1 . . C
H65A -1.5288 -0.0257 0.1717 0.061 Uiso calc R 1 . . H
C66 -1.4488(4) 0.1183(4) 0.1831(2) 0.0393(8) Uani d . 1 . . C
H66A -1.4308 0.0756 0.2312 0.047 Uiso calc R 1 . . H

loop_
_atom_site_aniso_label
_atom_site_aniso_U_11
_atom_site_aniso_U_22
_atom_site_aniso_U_33
_atom_site_aniso_U_12
_atom_site_aniso_U_13
_atom_site_aniso_U_23
W 0.02229(7) 0.02283(7) 0.02301(7) -0.01152(5) -0.00241(5) -0.00493(4)
N1 0.0227(12) 0.0208(12) 0.0291(15) -0.0082(10) -0.0069(11) -0.0059(10)
C2 0.0234(14) 0.0225(14) 0.0233(16) -0.0100(12) -0.0022(13) -0.0045(12)
N3 0.0255(13) 0.0208(12) 0.0247(14) -0.0096(10) -0.0066(11) -0.0059(10)
N4 0.0276(13) 0.0344(14) 0.0261(14) -0.0199(12) 0.0026(11) -0.0108(11)
C5 0.0346(17) 0.0322(17) 0.0234(17) -0.0192(14) -0.0028(14) -0.0039(13)
N6 0.0325(14) 0.0397(16) 0.0262(15) -0.0228(13) 0.0008(12) -0.0119(12)
O7 0.0278(12) 0.0366(13) 0.0513(17) -0.0103(11) 0.0037(12) -0.0178(12)
C7 0.0264(16) 0.0236(15) 0.040(2) -0.0137(13) -0.0091(15) -0.0041(14)
O8 0.0362(13) 0.0335(13) 0.0632(19) -0.0217(12) 0.0111(13) -0.0159(12)
C8 0.0267(16) 0.0255(15) 0.0339(19) -0.0092(13) 0.0002(14) -0.0105(13)
O9 0.0614(19) 0.0504(17) 0.057(2) -0.0233(15) -0.0315(17) 0.0196(15)
C9 0.0370(18) 0.0378(19) 0.034(2) -0.0213(16) -0.0101(16) -0.0007(15)
C11 0.0317(16) 0.0222(15) 0.0262(17) -0.0072(13) -0.0089(14) -0.0059(12)
C12 0.0379(18) 0.0269(16) 0.040(2) -0.0118(14) -0.0141(16) -0.0065(14)
C13 0.056(2) 0.0299(18) 0.052(3) -0.0108(17) -0.030(2) -0.0104(17)
C14 0.054(2) 0.0305(18) 0.057(3) 0.0031(17) -0.029(2) -0.0218(18)
C15 0.0355(19) 0.045(2) 0.049(2) 0.0015(17) -0.0150(18) -0.0235(19)
C16 0.0306(17) 0.0350(18) 0.0324(19) -0.0100(15) -0.0051(15) -0.0101(14)
C21 0.0246(15) 0.0235(14) 0.0242(16) -0.0077(12) -0.0029(13) -0.0101(12)
C22 0.0311(17) 0.0268(16) 0.0291(18) -0.0119(13) -0.0065(14) -0.0053(13)
C23 0.0366(19) 0.0329(18) 0.0306(19) -0.0060(15) -0.0100(16) -0.0084(14)
C24 0.0265(17) 0.046(2) 0.044(2) -0.0090(16) -0.0116(16) -0.0153(17)
C25 0.0282(17) 0.044(2) 0.042(2) -0.0179(16) -0.0024(16) -0.0145(17)
C26 0.0297(16) 0.0313(17) 0.0287(18) -0.0154(14) -0.0020(14) -0.0055(13)
C31 0.0235(14) 0.0223(14) 0.0270(16) -0.0118(12) -0.0005(13) -0.0072(12)
C32 0.0337(17) 0.0238(15) 0.0322(18) -0.0139(14) -0.0057(15) -0.0038(13)
C33 0.0366(19) 0.0213(15) 0.049(2) -0.0129(14) -0.0026(17) -0.0054(15)
C34 0.0382(19) 0.0318(18) 0.051(2) -0.0166(16) 0.0027(18) -0.0218(17)
C35 0.0362(18) 0.041(2) 0.033(2) -0.0184(16) 0.0005(16) -0.0163(16)
C36 0.0284(16) 0.0256(15) 0.0281(17) -0.0128(13) -0.0005(14) -0.0075(13)
C41 0.0335(17) 0.0428(19) 0.0227(17) -0.0265(15) 0.0007(14) -0.0063(14)
C42 0.0418(19) 0.0403(19) 0.0261(18) -0.0251(16) 0.0006(15) -0.0071(14)
C43 0.067(3) 0.059(3) 0.031(2) -0.046(2) 0.0010(19) -0.0116(17)
C44 0.055(2) 0.089(3) 0.048(3) -0.055(3) 0.000(2) -0.019(2)
C45 0.034(2) 0.084(3) 0.049(3) -0.033(2) 0.0004(19) -0.022(2)
C46 0.0365(19) 0.051(2) 0.034(2) -0.0233(17) 0.0015(16) -0.0130(16)
C51 0.0361(18) 0.045(2) 0.0247(18) -0.0230(16) 0.0006(15) -0.0133(15)
C52 0.055(2) 0.060(2) 0.028(2) -0.037(2) 0.0015(18) -0.0115(17)
C53 0.071(3) 0.100(4) 0.032(2) -0.059(3) 0.014(2) -0.025(2)
C54 0.050(3) 0.103(4) 0.053(3) -0.037(3) 0.017(2) -0.051(3)
C55 0.050(2) 0.061(3) 0.068(3) -0.018(2) -0.001(2) -0.037(3)
C56 0.041(2) 0.046(2) 0.040(2) -0.0192(18) -0.0015(18) -0.0156(17)
C61 0.0302(16) 0.0371(18) 0.0333(19) -0.0183(15) -0.0004(15) -0.0139(15)
C62 0.053(2) 0.051(2) 0.033(2) -0.0284(19) -0.0056(18) -0.0081(17)
C63 0.072(3) 0.084(3) 0.035(2) -0.039(3) -0.014(2) -0.018(2)
C64 0.056(3) 0.078(3) 0.058(3) -0.039(2) -0.007(2) -0.034(2)
C65 0.060(3) 0.054(2) 0.057(3) -0.038(2) -0.001(2) -0.024(2)
C66 0.048(2) 0.043(2) 0.037(2) -0.0251(18) -0.0049(18) -0.0114(16)

loop_
_atom_type_symbol
_atom_type_description
_atom_type_scat_dispersion_real
_atom_type_scat_dispersion_imag
_atom_type_scat_source
C C 0.0033 0.0016 'International Tables Vol C Tables 4.2.6.8 and 6.1.1.4'
H H 0.0000 0.0000 'International Tables Vol C Tables 4.2.6.8 and 6.1.1.4'
N N 0.0061 0.0033 'International Tables Vol C Tables 4.2.6.8 and 6.1.1.4'
O O 0.0106 0.0060 'International Tables Vol C Tables 4.2.6.8 and 6.1.1.4'
W W -0.8490 6.8722 'International Tables Vol C Tables 4.2.6.8 and 6.1.1.4'

loop_
_geom_angle_atom_site_label_1
_geom_angle_atom_site_label_2
_geom_angle_atom_site_label_3
_geom_angle
C7 W C8 70.47(12)
C7 W C9 77.94(14)
C8 W C9 104.70(13)
C7 W N1 110.52(12)
C8 W N1 89.49(12)
C9 W N1 165.46(11)
C7 W N3 76.43(11)
C8 W N3 122.12(12)
C9 W N3 113.13(11)
N1 W N3 59.78(9)
C7 W N4 149.23(11)
C8 W N4 139.94(11)
C9 W N4 86.86(12)
N1 W N4 80.07(10)
N3 W N4 85.45(9)
N6 W N4 59.43(9)
C7 W N6 143.18(11)
C8 W N6 83.18(11)
C9 W N6 84.70(13)
N1 W N6 94.00(10)
N3 W N6 140.37(10)
C2 N1 C11 127.4(3)
C2 N1 W 95.26(19)
C11 N1 W 132.5(2)
N1 C2 N3 107.9(3)
N1 C2 C21 126.3(3)
N3 C2 C21 125.6(2)
C2 N3 C31 126.9(3)
C2 N3 W 96.39(17)
C31 N3 W 134.8(2)
C5 N4 C41 126.4(3)
C5 N4 W 95.02(19)
C41 N4 W 137.4(2)
N4 C5 N6 109.4(3)
N4 C5 C51 126.1(3)
N6 C5 C51 124.4(3)
C5 N6 C61 123.4(3)
C5 N6 W 95.82(19)
C61 N6 W 139.7(2)
O7 C7 W 176.9(3)
O8 C8 W 177.6(3)
O9 C9 W 176.3(3)
C12 C11 C16 119.7(3)
C12 C11 N1 117.0(3)
C16 C11 N1 123.0(3)
C13 C12 C11 120.2(3)
C13 C12 H12A 119.9
C11 C12 H12A 119.9
C14 C13 C12 120.6(4)
C14 C13 H13A 119.7
C12 C13 H13A 119.7
C13 C14 C15 119.8(3)
C13 C14 H14A 120.1
C15 C14 H14A 120.1
C14 C15 C16 120.4(4)
C14 C15 H15A 119.8
C16 C15 H15A 119.8
C15 C16 C11 119.2(3)
C15 C16 H16A 120.4
C11 C16 H16A 120.4
C22 C21 C26 119.5(3)
C22 C21 C2 120.6(3)
C26 C21 C2 119.9(3)
C23 C22 C21 120.3(3)
C23 C22 H22A 119.9
C21 C22 H22A 119.9
C22 C23 C24 119.6(3)
C22 C23 H23A 120.2
C24 C23 H23A 120.2
C25 C24 C23 120.3(3)
C25 C24 H24A 119.8
C23 C24 H24A 119.8
C26 C25 C24 120.3(3)
C26 C25 H25A 119.9
C24 C25 H25A 119.9
C25 C26 C21 120.0(3)
C25 C26 H26A 120.0
C21 C26 H26A 120.0
C36 C31 C32 118.7(3)
C36 C31 N3 123.4(3)
C32 C31 N3 117.7(3)
C31 C32 C33 120.6(3)
C31 C32 H32A 119.7
C33 C32 H32A 119.7
C34 C33 C32 120.1(3)
C34 C33 H33A 120.0
C32 C33 H33A 120.0
C33 C34 C35 119.4(3)
C33 C34 H34A 120.3
C35 C34 H34A 120.3
C34 C35 C36 120.6(4)
C34 C35 H35A 119.7
C36 C35 H35A 119.7
C35 C36 C31 120.5(3)
C35 C36 H36A 119.8
C31 C36 H36A 119.8
C42 C41 C46 118.3(3)
C42 C41 N4 117.1(3)
C46 C41 N4 124.5(3)
C43 C42 C41 120.8(4)
C43 C42 H42A 119.6
C41 C42 H42A 119.6
C44 C43 C42 120.4(4)
C44 C43 H43A 119.8
C42 C43 H43A 119.8
C45 C44 C43 119.9(4)
C45 C44 H44A 120.1
C43 C44 H44A 120.1
C44 C45 C46 120.7(4)
C44 C45 H45A 119.6
C46 C45 H45A 119.6
C45 C46 C41 119.9(4)
C45 C46 H46A 120.1
C41 C46 H46A 120.1
C56 C51 C52 120.2(3)
C56 C51 C5 118.9(3)
C52 C51 C5 120.9(3)
C51 C52 C53 119.5(4)
C51 C52 H52A 120.3
C53 C52 H52A 120.3
C54 C53 C52 120.2(4)
C54 C53 H53A 119.9
C52 C53 H53A 119.9
C53 C54 C55 120.4(4)
C53 C54 H54A 119.8
C55 C54 H54A 119.8
C54 C55 C56 120.3(4)
C54 C55 H55A 119.8
C56 C55 H55A 119.8
C51 C56 C55 119.4(4)
C51 C56 H56A 120.3
C55 C56 H56A 120.3
C66 C61 C62 119.3(3)
C66 C61 N6 120.2(3)
C62 C61 N6 120.5(3)
C61 C62 C63 119.5(4)
C61 C62 H62A 120.2
C63 C62 H62A 120.2
C64 C63 C62 120.8(4)
C64 C63 H63A 119.6
C62 C63 H63A 119.6
C63 C64 C65 119.9(4)
C63 C64 H64A 120.1
C65 C64 H64A 120.1
C64 C65 C66 120.0(4)
C64 C65 H65A 120.0
C66 C65 H65A 120.0
C61 C66 C65 120.5(4)
C61 C66 H66A 119.8
C65 C66 H66A 119.8

loop_
_geom_bond_atom_site_label_1
_geom_bond_atom_site_label_2
_geom_bond_site_symmetry_2
_geom_bond_distance
_geom_bond_publ_flag
W C7 . 1.991(3) yes
W C8 . 1.999(3) yes
W C9 . 1.997(4) yes
W N1 . 2.189(3) yes
W N3 . 2.149(2) yes
W N4 . 2.215(3) yes
W N6 . 2.197(3) yes
N1 C2 . 1.325(4) yes
N1 C11 . 1.415(4) ?
C2 N3 . 1.348(4) yes
C2 C21 . 1.478(4) ?
N3 C31 . 1.421(3) ?
N4 C5 . 1.339(4) yes
N4 C41 . 1.411(4) ?
C5 N6 . 1.340(4) yes
C5 C51 . 1.479(5) ?
N6 C61 . 1.420(4) ?
O7 C7 . 1.153(4) ?
O8 C8 . 1.142(4) ?
O9 C9 . 1.156(4) ?
C11 C12 . 1.392(4) ?
C11 C16 . 1.398(4) ?
C12 C13 . 1.382(4) ?
C12 H12A . 0.9500 ?
C13 C14 . 1.375(6) ?
C13 H13A . 0.9500 ?
C14 C15 . 1.390(6) ?
C14 H14A . 0.9500 ?
C15 C16 . 1.396(5) ?
C15 H15A . 0.9500 ?
C16 H16A . 0.9500 ?
C21 C22 . 1.396(5) ?
C21 C26 . 1.399(4) ?
C22 C23 . 1.384(5) ?
C22 H22A . 0.9500 ?
C23 C24 . 1.394(5) ?
C23 H23A . 0.9500 ?
C24 C25 . 1.384(6) ?
C24 H24A . 0.9500 ?
C25 C26 . 1.379(5) ?
C25 H25A . 0.9500 ?
C26 H26A . 0.9500 ?
C31 C36 . 1.392(5) ?
C31 C32 . 1.394(4) ?
C32 C33 . 1.396(4) ?
C32 H32A . 0.9500 ?
C33 C34 . 1.386(5) ?
C33 H33A . 0.9500 ?
C34 C35 . 1.386(5) ?
C34 H34A . 0.9500 ?
C35 C36 . 1.388(4) ?
C35 H35A . 0.9500 ?
C36 H36A . 0.9500 ?
C41 C42 . 1.394(4) ?
C41 C46 . 1.397(5) ?
C42 C43 . 1.378(5) ?
C42 H42A . 0.9500 ?
C43 C44 . 1.377(6) ?
C43 H43A . 0.9500 ?
C44 C45 . 1.364(6) ?
C44 H44A . 0.9500 ?
C45 C46 . 1.394(5) ?
C45 H45A . 0.9500 ?
C46 H46A . 0.9500 ?
C51 C56 . 1.384(5) ?
C51 C52 . 1.386(5) ?
C52 C53 . 1.394(6) ?
C52 H52A . 0.9500 ?
C53 C54 . 1.367(7) ?
C53 H53A . 0.9500 ?
C54 C55 . 1.373(7) ?
C54 H54A . 0.9500 ?
C55 C56 . 1.391(6) ?
C55 H55A . 0.9500 ?
C56 H56A . 0.9500 ?
C61 C66 . 1.382(5) ?
C61 C62 . 1.391(5) ?
C62 C63 . 1.395(5) ?
C62 H62A . 0.9500 ?
C63 C64 . 1.370(7) ?
C63 H63A . 0.9500 ?
C64 C65 . 1.375(7) ?
C64 H64A . 0.9500 ?
C65 C66 . 1.394(5) ?
C65 H65A . 0.9500 ?
C66 H66A . 0.9500 ?
